data_2219321
loop_
_publ_author_name
'Shah, Farooq Ali'
'Tahir, Muhammad Nawaz'
'Ali, Saqib'

_publ_section_title
;
 4-[(2-Fluorophenyl)amino]-4-oxobutanoic acid
;
_journal_coeditor_code FJ2135
_journal_issue 9
_journal_name_full 'Acta Crystallographica Section E'
_journal_page_first o1661
_journal_paper_doi 10.1107/S1600536808024082
_journal_volume 64
_journal_year 2008
_chemical_formula_iupac 'C10 H10 F N O3'
_chemical_formula_moiety 'C10 H10 F N O3'
_chemical_formula_sum 'C10 H10 F N O3'
_chemical_formula_weight 211.19
_chemical_name_systematic
;
4-[(2-Fluorophenyl)amino]-4-oxobutanoic acid
;
_space_group_IT_number 14
_symmetry_cell_setting monoclinic
_symmetry_space_group_name_Hall '-P 2ybc'
_symmetry_space_group_name_H-M 'P 1 21/c 1'
_atom_sites_solution_hydrogens geom
_atom_sites_solution_primary direct
_atom_sites_solution_secondary difmap
_audit_creation_method SHELXL-97
_cell_angle_alpha 90.00
_cell_angle_beta 101.821(3)
_cell_angle_gamma 90.00
_cell_formula_units_Z 4
_cell_length_a 4.8054(3)
_cell_length_b 19.0399(13)
_cell_length_c 11.0429(8)
_cell_measurement_reflns_used 2550
_cell_measurement_temperature 296(2)
_cell_measurement_theta_max 28.67
_cell_measurement_theta_min 2.14
_cell_volume 988.94(12)
_computing_cell_refinement 'APEX2 (Bruker, 2007)'
_computing_data_collection 'APEX2 (Bruker, 2007)'
_computing_data_reduction 'SAINT (Bruker, 2007)'
_computing_molecular_graphics 'ORTEP-3 for Windows (Farrugia, 1997) and PLATON (Spek, 2003)'
_computing_publication_material 'WinGX (Farrugia, 1999) and PLATON (Spek, 2003)'
_computing_structure_refinement 'SHELXL97 (Sheldrick, 2008)'
_computing_structure_solution 'SHELXS97 (Sheldrick, 2008)'
_diffrn_ambient_temperature 296(2)
_diffrn_detector_area_resol_mean 7.4
_diffrn_measured_fraction_theta_full 0.996
_diffrn_measured_fraction_theta_max 0.996
_diffrn_measurement_device_type 'Bruker Kappa APEXII CCD'
_diffrn_measurement_method \w
_diffrn_radiation_monochromator graphite
_diffrn_radiation_source 'fine-focus sealed tube'
_diffrn_radiation_type MoK\a
_diffrn_radiation_wavelength 0.71073
_diffrn_reflns_av_R_equivalents 0.0382
_diffrn_reflns_av_sigmaI/netI 0.0452
_diffrn_reflns_limit_h_max 5
_diffrn_reflns_limit_h_min -6
_diffrn_reflns_limit_k_max 25
_diffrn_reflns_limit_k_min -25
_diffrn_reflns_limit_l_max 14
_diffrn_reflns_limit_l_min -14
_diffrn_reflns_number 11668
_diffrn_reflns_theta_full 28.67
_diffrn_reflns_theta_max 28.67
_diffrn_reflns_theta_min 2.14
_diffrn_standards_number 0
_exptl_absorpt_coefficient_mu 0.117
_exptl_absorpt_correction_T_max 0.989
_exptl_absorpt_correction_T_min 0.975
_exptl_absorpt_correction_type multi-scan
_exptl_absorpt_process_details '(SADABS; Bruker, 2005)'
_exptl_crystal_colour colorless
_exptl_crystal_density_diffrn 1.418
_exptl_crystal_density_method 'not measured'
_exptl_crystal_description needle
_exptl_crystal_F_000 440
_exptl_crystal_size_max 0.25
_exptl_crystal_size_mid 0.15
_exptl_crystal_size_min 0.10
_refine_diff_density_max 0.255
_refine_diff_density_min -0.201
_refine_ls_extinction_method none
_refine_ls_goodness_of_fit_ref 1.006
_refine_ls_hydrogen_treatment mixed
_refine_ls_matrix_type full
_refine_ls_number_parameters 142
_refine_ls_number_reflns 2550
_refine_ls_number_restraints 0
_refine_ls_restrained_S_all 1.006
_refine_ls_R_factor_all 0.1047
_refine_ls_R_factor_gt 0.0495
_refine_ls_shift/su_max 0.000
_refine_ls_shift/su_mean 0.000
_refine_ls_structure_factor_coef Fsqd
_refine_ls_weighting_details 'calc w=1/[\s^2^(Fo^2^)+(0.0685P)^2^+0.1019P] where P=(Fo^2^+2Fc^2^)/3'
_refine_ls_weighting_scheme calc
_refine_ls_wR_factor_gt 0.1206
_refine_ls_wR_factor_ref 0.1445
_reflns_number_gt 1366
_reflns_number_total 2550
_reflns_threshold_expression I>2\s(I)
_cod_data_source_file fj2135.cif
_cod_data_source_block I
_cod_original_sg_symbol_H-M 'P 21/c'
_cod_database_code 2219321
_cod_database_fobs_code 2219321

loop_
_symmetry_equiv_pos_site_id
_symmetry_equiv_pos_as_xyz
1 x,y,z
2 -x,1/2+y,1/2-z
3 -x,-y,-z
4 x,1/2-y,1/2+z

loop_
_atom_site_aniso_label
_atom_site_aniso_U_11
_atom_site_aniso_U_22
_atom_site_aniso_U_33
_atom_site_aniso_U_12
_atom_site_aniso_U_13
_atom_site_aniso_U_23
F1 0.0646(8) 0.0765(9) 0.0763(9) -0.0227(7) -0.0221(7) 0.0104(7)
O1 0.0610(10) 0.0615(10) 0.0597(10) 0.0270(8) -0.0055(7) -0.0027(7)
O2 0.0655(10) 0.0638(10) 0.0645(10) 0.0308(8) -0.0073(8) -0.0113(8)
O3 0.0265(7) 0.0653(10) 0.1013(12) 0.0009(6) 0.0170(7) 0.0277(8)
N1 0.0247(7) 0.0430(9) 0.0571(10) -0.0037(7) 0.0065(7) 0.0100(7)
C1 0.0396(10) 0.0384(11) 0.0494(11) 0.0076(9) 0.0113(9) 0.0120(9)
C2 0.0434(10) 0.0409(10) 0.0591(12) -0.0036(9) 0.0060(9) 0.0057(9)
C3 0.0335(9) 0.0497(11) 0.0552(12) -0.0062(8) 0.0034(9) 0.0103(9)
C4 0.0278(8) 0.0474(11) 0.0433(10) -0.0045(8) 0.0038(7) 0.0057(8)
C5 0.0311(9) 0.0373(10) 0.0465(10) -0.0036(8) 0.0094(8) 0.0014(8)
C6 0.0396(10) 0.0451(11) 0.0525(11) -0.0081(9) 0.0007(9) 0.0020(9)
C7 0.0680(15) 0.0628(15) 0.0654(14) -0.0041(13) 0.0018(12) 0.0211(12)
C8 0.0742(16) 0.0465(12) 0.0866(18) -0.0138(12) 0.0233(14) 0.0113(12)
C9 0.0606(13) 0.0506(13) 0.0804(16) -0.0227(11) 0.0114(12) -0.0102(12)
C10 0.0496(12) 0.0540(13) 0.0551(12) -0.0146(10) 0.0014(9) 0.0000(10)

loop_
_atom_site_type_symbol
_atom_site_label
_atom_site_fract_x
_atom_site_fract_y
_atom_site_fract_z
_atom_site_U_iso_or_equiv
_atom_site_thermal_displace_type
_atom_site_occupancy
F F1 1.0488(3) 0.33085(7) 0.62407(12) 0.0777(5) Uani 1.000
O O1 0.0318(3) 0.56812(8) 0.11407(14) 0.0633(6) Uani 1.000
O O2 0.2963(3) 0.47537(8) 0.09700(14) 0.0675(6) Uani 1.000
O O3 0.2983(3) 0.42965(8) 0.37996(15) 0.0638(6) Uani 1.000
N N1 0.7391(3) 0.38295(8) 0.40847(14) 0.0419(5) Uani 1.000
C C1 0.2503(4) 0.52781(10) 0.15251(18) 0.0422(6) Uani 1.000
C C2 0.4378(4) 0.55192(10) 0.26901(19) 0.0484(6) Uani 1.000
C C3 0.6657(4) 0.49982(10) 0.32502(19) 0.0469(6) Uani 1.000
C C4 0.5482(3) 0.43475(10) 0.37282(16) 0.0400(6) Uani 1.000
C C5 0.6718(4) 0.31736(9) 0.45548(17) 0.0381(6) Uani 1.000
C C6 0.8291(4) 0.29162(10) 0.56401(18) 0.0470(6) Uani 1.000
C C7 0.7714(5) 0.22849(12) 0.6121(2) 0.0671(8) Uani 1.000
C C8 0.5497(5) 0.18915(12) 0.5515(2) 0.0681(9) Uani 1.000
C C9 0.3881(5) 0.21314(11) 0.4428(2) 0.0643(8) Uani 1.000
C C10 0.4499(4) 0.27661(11) 0.39432(19) 0.0542(7) Uani 1.000
H H1 -0.070(5) 0.5532(12) 0.046(2) 0.0759 Uiso 1.000
H H1A 0.916(4) 0.3921(10) 0.4045(18) 0.0503 Uiso 1.000
H H2A 0.32139 0.56196 0.32903 0.0581 Uiso 1.000
H H2B 0.52867 0.59543 0.25277 0.0581 Uiso 1.000
H H3A 0.77241 0.48655 0.26294 0.0563 Uiso 1.000
H H3B 0.79632 0.52230 0.39250 0.0563 Uiso 1.000
H H7 0.88285 0.21248 0.68592 0.0805 Uiso 1.000
H H8 0.50824 0.14620 0.58383 0.0817 Uiso 1.000
H H9 0.23582 0.18650 0.40136 0.0771 Uiso 1.000
H H10 0.34085 0.29209 0.31962 0.0650 Uiso 1.000

loop_
_atom_type_symbol
_atom_type_description
_atom_type_scat_dispersion_real
_atom_type_scat_dispersion_imag
_atom_type_scat_source
C C 0.0033 0.0016 'International Tables Vol C Tables 4.2.6.8 and 6.1.1.4'
H H 0.0000 0.0000 'International Tables Vol C Tables 4.2.6.8 and 6.1.1.4'
F F 0.0171 0.0103 'International Tables Vol C Tables 4.2.6.8 and 6.1.1.4'
N N 0.0061 0.0033 'International Tables Vol C Tables 4.2.6.8 and 6.1.1.4'
O O 0.0106 0.0060 'International Tables Vol C Tables 4.2.6.8 and 6.1.1.4'

loop_
_geom_angle_atom_site_label_1
_geom_angle_atom_site_label_2
_geom_angle_atom_site_label_3
_geom_angle
_geom_angle_publ_flag
C1 O1 H1 111.6(16) no
C4 N1 C5 124.00(15) no
C4 N1 H1A 116.6(13) no
C5 N1 H1A 119.3(13) no
O1 C1 O2 122.59(18) no
O1 C1 C2 114.01(17) no
O2 C1 C2 123.40(18) no
C1 C2 C3 114.31(16) no
C2 C3 C4 113.08(16) no
N1 C4 C3 115.05(14) no
O3 C4 C3 122.21(17) no
O3 C4 N1 122.74(17) no
N1 C5 C6 120.67(17) no
N1 C5 C10 121.94(17) no
C6 C5 C10 117.39(17) no
C5 C6 C7 122.39(19) no
F1 C6 C5 117.86(17) no
F1 C6 C7 119.76(18) no
C6 C7 C8 119.6(2) no
C7 C8 C9 119.6(2) no
C8 C9 C10 120.3(2) no
C5 C10 C9 120.65(19) no
C1 C2 H2A 109.00 no
C1 C2 H2B 109.00 no
C3 C2 H2A 109.00 no
C3 C2 H2B 109.00 no
H2A C2 H2B 108.00 no
C2 C3 H3A 109.00 no
C2 C3 H3B 109.00 no
C4 C3 H3A 109.00 no
C4 C3 H3B 109.00 no
H3A C3 H3B 108.00 no
C6 C7 H7 120.00 no
C8 C7 H7 120.00 no
C7 C8 H8 120.00 no
C9 C8 H8 120.00 no
C8 C9 H9 120.00 no
C10 C9 H9 120.00 no
C5 C10 H10 120.00 no
C9 C10 H10 120.00 no

loop_
_geom_bond_atom_site_label_1
_geom_bond_atom_site_label_2
_geom_bond_distance
_geom_bond_publ_flag
F1 C6 1.351(2) no
O1 C1 1.300(2) no
O2 C1 1.215(2) no
O3 C4 1.223(2) no
O1 H1 0.86(2) no
N1 C4 1.350(2) no
N1 C5 1.415(2) no
N1 H1A 0.88(2) no
C1 C2 1.484(3) no
C2 C3 1.513(3) no
C3 C4 1.502(3) no
C5 C10 1.378(3) no
C5 C6 1.370(3) no
C6 C7 1.365(3) no
C7 C8 1.361(3) no
C8 C9 1.368(3) no
C9 C10 1.379(3) no
C2 H2A 0.9700 no
C2 H2B 0.9700 no
C3 H3A 0.9700 no
C3 H3B 0.9700 no
C7 H7 0.9300 no
C8 H8 0.9300 no
C9 H9 0.9300 no
C10 H10 0.9300 no

loop_
_geom_contact_atom_site_label_1
_geom_contact_atom_site_label_2
_geom_contact_distance
_geom_contact_site_symmetry_2
_geom_contact_publ_flag
F1 N1 2.723(2) . no
F1 C2 3.357(2) 3_766 no
F1 H1A 2.648(19) . no
F1 H2A 2.8200 3_666 no
F1 H2B 2.6100 3_766 no
O1 O2 2.664(2) 3_565 no
O1 C9 3.402(3) 2_555 no
O2 C1 3.396(2) 3_565 no
O2 C4 3.135(2) . no
O2 O1 2.664(2) 3_565 no
O3 C3 3.262(2) 1_455 no
O3 C1 3.101(3) . no
O3 N1 2.908(2) 1_455 no
O3 C10 3.000(3) . no
O1 H9 2.5800 2_555 no
O1 H3A 2.7400 1_455 no
O2 H8 2.5400 4_554 no
O2 H1 1.81(2) 3_565 no
O2 H3A 2.6300 . no
O3 H1A 2.04(2) 1_455 no
O3 H2A 2.5900 . no
O3 H3A 2.8100 1_455 no
O3 H10 2.7200 . no
O3 H3B 2.8000 3_666 no
N1 F1 2.723(2) . no
N1 O3 2.908(2) 1_655 no
C1 O3 3.101(3) . no
C1 O2 3.396(2) 3_565 no
C2 F1 3.357(2) 3_766 no
C3 O3 3.262(2) 1_655 no
C4 O2 3.135(2) . no
C6 C9 3.566(3) 1_655 no
C9 O1 3.402(3) 2_545 no
C9 C6 3.566(3) 1_455 no
C10 O3 3.000(3) . no
C1 H1 2.68(2) 3_565 no
C1 H3A 2.9200 1_455 no
C4 H10 2.9100 . no
H1 O2 1.81(2) 3_565 no
H1 C1 2.68(2) 3_565 no
H1 H1 2.42(3) 3_565 no
H1A F1 2.648(19) . no
H1A O3 2.04(2) 1_655 no
H1A H3A 2.3900 . no
H1A H3B 2.5400 . no
H2A O3 2.5900 . no
H2A F1 2.8200 3_666 no
H2B F1 2.6100 3_766 no
H3A O1 2.7400 1_655 no
H3A O2 2.6300 . no
H3A O3 2.8100 1_655 no
H3A C1 2.9200 1_655 no
H3A H1A 2.3900 . no
H3B H1A 2.5400 . no
H3B O3 2.8000 3_666 no
H7 H10 2.3900 4_655 no
H8 O2 2.5400 4_555 no
H9 O1 2.5800 2_545 no
H10 O3 2.7200 . no
H10 C4 2.9100 . no
H10 H7 2.3900 4_454 no

loop_
_geom_hbond_atom_site_label_D
_geom_hbond_atom_site_label_H
_geom_hbond_atom_site_label_A
_geom_hbond_site_symmetry_A
_geom_hbond_distance_DH
_geom_hbond_distance_HA
_geom_hbond_distance_DA
_geom_hbond_angle_DHA
_geom_hbond_publ_flag
O1 H1 O2 3_565 0.86(2) 1.81(2) 2.664(2) 178(2) yes
N1 H1A O3 1_655 0.88(2) 2.04(2) 2.908(2) 169.7(18) yes
C8 H8 O2 4_555 0.93 2.54 3.435(3) 160 yes
C9 H9 O1 2_545 0.93 2.58 3.402(3) 147 yes
C2 H2B F1 3_766 0.97 2.61 3.357(2) 134 yes
C2 H2A F1 3_666 0.97 2.82 3.602(2) 138 yes

loop_
_geom_torsion_atom_site_label_1
_geom_torsion_atom_site_label_2
_geom_torsion_atom_site_label_3
_geom_torsion_atom_site_label_4
_geom_torsion
_geom_torsion_publ_flag
C5 N1 C4 O3 1.1(3) no
C5 N1 C4 C3 -179.64(16) no
C4 N1 C5 C6 -129.3(2) no
C4 N1 C5 C10 51.4(3) no
O1 C1 C2 C3 170.92(17) no
O2 C1 C2 C3 -9.5(3) no
C1 C2 C3 C4 -67.8(2) no
C2 C3 C4 O3 -9.2(3) no
C2 C3 C4 N1 171.57(16) no
N1 C5 C6 F1 0.1(3) no
N1 C5 C6 C7 -179.78(19) no
C10 C5 C6 F1 179.37(17) no
C10 C5 C6 C7 -0.5(3) no
N1 C5 C10 C9 -179.55(19) no
C6 C5 C10 C9 1.2(3) no
F1 C6 C7 C8 179.9(2) no
C5 C6 C7 C8 -0.3(3) no
C6 C7 C8 C9 0.3(4) no
C7 C8 C9 C10 0.4(4) no
C8 C9 C10 C5 -1.1(3) no

loop_
_cod_related_entry_id
_cod_related_entry_database
_cod_related_entry_code
1 ChemSpider 498985
